data_4328713
loop_
_publ_author_name
'Jin-Cheng Wu'
'Liang Zhao'
'De-Xian Wang'
'Mei-Xiang Wang'

_publ_section_title
;
 Structural Diversity in Coordination Self-Assembled Networks of a
 Multimodal Ligand Azacalix[4]pyrazine
;
_journal_name_full 'Inorganic Chemistry'
_journal_page_first 3860
_journal_page_last 3867
_journal_paper_doi 10.1021/ic3000679
_journal_volume 51
_journal_year 2012
_chemical_formula_sum 'C20 H24 Ag1.5 N13.5 O7'
_chemical_formula_weight 727.33
_chemical_name_systematic
; 
 ? 
;
_space_group_IT_number 15
_symmetry_cell_setting monoclinic
_symmetry_space_group_name_Hall '-C 2yc'
_symmetry_space_group_name_H-M 'C 1 2/c 1'
_atom_sites_solution_hydrogens geom
_atom_sites_solution_primary direct
_atom_sites_solution_secondary difmap
_audit_creation_method SHELXL-97
_cell_angle_alpha 90.00
_cell_angle_beta 113.32(3)
_cell_angle_gamma 90.00
_cell_formula_units_Z 8
_cell_length_a 28.615(6)
_cell_length_b 13.315(3)
_cell_length_c 18.187(4)
_cell_measurement_reflns_used 657
_cell_measurement_temperature 173(2)
_cell_measurement_theta_max 27.48
_cell_measurement_theta_min 2.17
_cell_volume 6363(3)
_computing_cell_refinement 'CrystalClear (Rigaku Inc., 2008)'
_computing_data_collection 'CrystalClear (Rigaku Inc., 2008)'
_computing_data_reduction 'CrystalClear (Rigaku Inc., 2008)'
_computing_molecular_graphics 'XP in Siemens SHELXTL (Sheldrick, 1994)'
_computing_publication_material 'SHELX97 (Sheldrick, 1997)'
_computing_structure_refinement 'SHELXL-97 (Sheldrick, 1997)'
_computing_structure_solution 'SHELXS-97 (Sheldrick, 1990)'
_diffrn_ambient_temperature 173(2)
_diffrn_measured_fraction_theta_full 0.998
_diffrn_measured_fraction_theta_max 0.998
_diffrn_measurement_device_type 'MM007-HF CCD(Saturn 724+)'
_diffrn_measurement_method '\w scans at fixed \c = 45\%'
_diffrn_radiation_monochromator Confocal
_diffrn_radiation_source 'rotating anode'
_diffrn_radiation_type MoK\a
_diffrn_radiation_wavelength 0.71073
_diffrn_reflns_av_R_equivalents 0.0620
_diffrn_reflns_av_sigmaI/netI 0.0543
_diffrn_reflns_limit_h_max 34
_diffrn_reflns_limit_h_min -25
_diffrn_reflns_limit_k_max 15
_diffrn_reflns_limit_k_min -15
_diffrn_reflns_limit_l_max 21
_diffrn_reflns_limit_l_min -21
_diffrn_reflns_number 21461
_diffrn_reflns_theta_full 25.00
_diffrn_reflns_theta_max 25.00
_diffrn_reflns_theta_min 1.92
_exptl_absorpt_coefficient_mu 0.990
_exptl_absorpt_correction_T_max 0.9709
_exptl_absorpt_correction_T_min 0.8904
_exptl_absorpt_correction_type numerical
_exptl_absorpt_process_details 'CrystalClear (Rigaku Inc., 2008)'
_exptl_crystal_colour yellow
_exptl_crystal_density_diffrn 1.518
_exptl_crystal_description plate
_exptl_crystal_F_000 2920
_exptl_crystal_size_max 0.12
_exptl_crystal_size_mid 0.05
_exptl_crystal_size_min 0.03
_refine_diff_density_max 0.756
_refine_diff_density_min -1.626
_refine_diff_density_rms 0.106
_refine_ls_extinction_method none
_refine_ls_goodness_of_fit_ref 1.079
_refine_ls_hydrogen_treatment constr
_refine_ls_matrix_type full
_refine_ls_number_parameters 381
_refine_ls_number_reflns 5597
_refine_ls_number_restraints 0
_refine_ls_restrained_S_all 1.079
_refine_ls_R_factor_all 0.0843
_refine_ls_R_factor_gt 0.0666
_refine_ls_shift/su_max 0.001
_refine_ls_shift/su_mean 0.000
_refine_ls_structure_factor_coef Fsqd
_refine_ls_weighting_details 'calc w=1/[\s^2^(Fo^2^)+(0.0640P)^2^+41.3559P] where P=(Fo^2^+2Fc^2^)/3'
_refine_ls_weighting_scheme calc
_refine_ls_wR_factor_gt 0.1542
_refine_ls_wR_factor_ref 0.1653
_reflns_number_gt 4497
_reflns_number_total 5597
_reflns_threshold_expression >2sigma(I)
_cod_data_source_file ic3000679_si_002_3.cif
_cod_data_source_block 2
_cod_original_cell_volume 6364(2)
_cod_original_formula_sum 'C20 H24 Ag1.50 N13.50 O7'
_cod_database_code 4328713

loop_
_symmetry_equiv_pos_as_xyz
'x, y, z'
'-x, y, -z+1/2'
'x+1/2, y+1/2, z'
'-x+1/2, y+1/2, -z+1/2'
'-x, -y, -z'
'x, -y, z-1/2'
'-x+1/2, -y+1/2, -z'
'x+1/2, -y+1/2, z-1/2'

loop_
_atom_site_label
_atom_site_type_symbol
_atom_site_fract_x
_atom_site_fract_y
_atom_site_fract_z
_atom_site_U_iso_or_equiv
_atom_site_adp_type
_atom_site_occupancy
_atom_site_symmetry_multiplicity
_atom_site_calc_flag
_atom_site_refinement_flags
Ag1 Ag 0.733863(17) 1.03003(3) 0.17187(3) 0.03789(18) Uani 1 1 d .
Ag2 Ag 0.5000 0.53795(7) 0.2500 0.0871(4) Uani 1 2 d S
N1 N 0.64302(18) 0.7120(4) 0.1845(3) 0.0332(11) Uani 1 1 d .
C1 C 0.6765(2) 0.7566(4) 0.2503(3) 0.0291(12) Uani 1 1 d .
C2 C 0.6990(2) 0.8478(4) 0.2467(4) 0.0361(14) Uani 1 1 d .
H2A H 0.7216 0.8794 0.2945 0.043 Uiso 1 1 calc R
N2 N 0.6887(2) 0.8910(4) 0.1755(3) 0.0399(13) Uani 1 1 d .
C3 C 0.6550(3) 0.8493(5) 0.1083(4) 0.0411(15) Uani 1 1 d .
H3A H 0.6470 0.8809 0.0579 0.049 Uiso 1 1 calc R
C4 C 0.6316(2) 0.7583(5) 0.1134(4) 0.0375(14) Uani 1 1 d .
N3 N 0.5955(2) 0.7126(4) 0.0479(3) 0.0439(14) Uani 1 1 d .
C5 C 0.5900(4) 0.7367(7) -0.0342(4) 0.084(3) Uani 1 1 d .
H5A H 0.6049 0.8028 -0.0348 0.126 Uiso 1 1 calc R
H5B H 0.5539 0.7375 -0.0698 0.126 Uiso 1 1 calc R
H5C H 0.6077 0.6857 -0.0527 0.126 Uiso 1 1 calc R
N4 N 0.59746(18) 0.5349(4) 0.0488(3) 0.0333(11) Uani 1 1 d .
C6 C 0.5765(2) 0.6196(5) 0.0614(3) 0.0319(13) Uani 1 1 d .
C7 C 0.5387(2) 0.6175(5) 0.0919(3) 0.0376(14) Uani 1 1 d .
H7A H 0.5240 0.6790 0.0987 0.045 Uiso 1 1 calc R
N5 N 0.52247(19) 0.5308(4) 0.1119(3) 0.0347(12) Uani 1 1 d .
C8 C 0.5443(2) 0.4468(5) 0.0998(3) 0.0347(14) Uani 1 1 d .
H8A H 0.5343 0.3838 0.1134 0.042 Uiso 1 1 calc R
C9 C 0.5812(2) 0.4494(4) 0.0679(3) 0.0287(12) Uani 1 1 d .
N6 N 0.60237(19) 0.3584(4) 0.0544(3) 0.0368(12) Uani 1 1 d .
C10 C 0.6087(3) 0.3482(6) -0.0216(4) 0.058(2) Uani 1 1 d .
H10C H 0.6234 0.2824 -0.0236 0.087 Uiso 1 1 calc R
H10B H 0.6313 0.4012 -0.0256 0.087 Uiso 1 1 calc R
H10A H 0.5754 0.3543 -0.0664 0.087 Uiso 1 1 calc R
N7 N 0.64426(17) 0.3481(4) 0.1926(3) 0.0296(11) Uani 1 1 d .
C11 C 0.6354(2) 0.3065(4) 0.1208(3) 0.0296(13) Uani 1 1 d .
C12 C 0.6589(2) 0.2165(4) 0.1146(4) 0.0341(14) Uani 1 1 d .
H12A H 0.6523 0.1881 0.0635 0.041 Uiso 1 1 calc R
N8 N 0.69079(18) 0.1706(4) 0.1813(3) 0.0358(12) Uani 1 1 d .
C13 C 0.6993(2) 0.2103(4) 0.2532(3) 0.0306(13) Uani 1 1 d .
H13A H 0.7215 0.1775 0.3006 0.037 Uiso 1 1 calc R
C14 C 0.6755(2) 0.2997(4) 0.2582(3) 0.0283(12) Uani 1 1 d .
N9 N 0.68444(17) 0.3486(4) 0.3293(3) 0.0303(11) Uani 1 1 d .
C15 C 0.7181(2) 0.3074(5) 0.4071(4) 0.0399(15) Uani 1 1 d .
H15A H 0.7314 0.2423 0.3991 0.060 Uiso 1 1 calc R
H15B H 0.6990 0.2987 0.4410 0.060 Uiso 1 1 calc R
H15C H 0.7465 0.3538 0.4331 0.060 Uiso 1 1 calc R
N10 N 0.68632(17) 0.5262(3) 0.3271(3) 0.0265(10) Uani 1 1 d .
C16 C 0.6604(2) 0.4417(4) 0.3248(3) 0.0289(13) Uani 1 1 d .
C17 C 0.6092(2) 0.4450(5) 0.3119(3) 0.0327(13) Uani 1 1 d .
H17A H 0.5918 0.3840 0.3115 0.039 Uiso 1 1 calc R
N11 N 0.58383(18) 0.5313(4) 0.3002(3) 0.0319(11) Uani 1 1 d .
C18 C 0.6100(2) 0.6163(5) 0.3036(3) 0.0313(13) Uani 1 1 d .
H18A H 0.5932 0.6794 0.2966 0.038 Uiso 1 1 calc R
C19 C 0.6607(2) 0.6129(4) 0.3169(3) 0.0249(12) Uani 1 1 d .
N12 N 0.68867(17) 0.7027(3) 0.3203(3) 0.0305(11) Uani 1 1 d .
C20 C 0.7187(2) 0.7455(5) 0.3995(3) 0.0381(15) Uani 1 1 d .
H20A H 0.7361 0.8063 0.3933 0.057 Uiso 1 1 calc R
H20B H 0.7439 0.6963 0.4318 0.057 Uiso 1 1 calc R
H20C H 0.6960 0.7626 0.4264 0.057 Uiso 1 1 calc R
N13 N 0.7101(3) 1.0045(4) -0.0305(4) 0.0514(16) Uani 1 1 d .
O1 O 0.6887(2) 1.0421(4) 0.0092(3) 0.0608(14) Uani 1 1 d .
O2 O 0.7552(2) 1.0267(4) -0.0181(3) 0.0617(14) Uani 1 1 d .
O3 O 0.6873(3) 0.9447(6) -0.0851(5) 0.114(3) Uani 1 1 d .
N14 N 0.5000 0.2504(9) 0.2500 0.104(5) Uani 1 2 d S
O4 O 0.5000 0.3304(8) 0.2500 0.178(8) Uani 1 2 d S
O5 O 0.4563(5) 0.2088(9) 0.2281(8) 0.213(6) Uani 1 1 d .
O1W O 0.78110(19) 1.0349(4) 0.3494(3) 0.0633(15) Uani 1 1 d .
H1WA H 0.7734 1.0171 0.3876 0.076 Uiso 1 1 d R
H1WB H 0.8130 1.0315 0.3711 0.076 Uiso 1 1 d R
O2W O 0.5000 0.7384(8) 0.2500 0.131(5) Uani 1 2 d S
O3W O 0.5785(5) 0.9731(8) -0.1379(11) 0.294(11) Uani 1 1 d .
H3WA H 0.6101 0.9653 -0.1229 0.353 Uiso 1 1 d R
H3WB H 0.5682 0.9202 -0.1647 0.353 Uiso 1 1 d R

loop_
_atom_site_aniso_label
_atom_site_aniso_U_11
_atom_site_aniso_U_22
_atom_site_aniso_U_33
_atom_site_aniso_U_23
_atom_site_aniso_U_13
_atom_site_aniso_U_12
Ag1 0.0322(3) 0.0233(3) 0.0610(4) 0.0011(2) 0.0215(2) -0.00007(19)
Ag2 0.0299(4) 0.0404(5) 0.1892(12) 0.000 0.0414(6) 0.000
N1 0.032(3) 0.037(3) 0.031(3) 0.000(2) 0.013(2) -0.006(2)
C1 0.027(3) 0.021(3) 0.040(3) 0.000(3) 0.014(3) 0.001(2)
C2 0.030(3) 0.028(3) 0.046(4) -0.006(3) 0.010(3) -0.003(3)
N2 0.040(3) 0.031(3) 0.050(3) 0.001(2) 0.019(3) -0.004(2)
C3 0.049(4) 0.036(4) 0.042(4) 0.002(3) 0.022(3) -0.006(3)
C4 0.041(4) 0.034(3) 0.036(3) -0.001(3) 0.012(3) -0.005(3)
N3 0.055(3) 0.043(3) 0.028(3) 0.001(2) 0.010(3) -0.014(3)
C5 0.126(8) 0.087(7) 0.032(4) -0.006(4) 0.026(5) -0.060(6)
N4 0.029(3) 0.039(3) 0.027(2) -0.003(2) 0.006(2) -0.001(2)
C6 0.030(3) 0.035(3) 0.023(3) -0.005(2) 0.002(2) -0.004(3)
C7 0.041(4) 0.035(3) 0.033(3) -0.004(3) 0.011(3) 0.001(3)
N5 0.029(3) 0.034(3) 0.041(3) -0.002(2) 0.014(2) 0.002(2)
C8 0.033(3) 0.036(3) 0.035(3) 0.004(3) 0.013(3) -0.003(3)
C9 0.033(3) 0.028(3) 0.023(3) -0.002(2) 0.008(2) 0.002(2)
N6 0.042(3) 0.038(3) 0.031(3) -0.001(2) 0.015(2) 0.010(2)
C10 0.085(6) 0.059(5) 0.035(4) 0.005(3) 0.029(4) 0.024(4)
N7 0.030(2) 0.030(3) 0.029(3) 0.000(2) 0.012(2) 0.005(2)
C11 0.027(3) 0.034(3) 0.030(3) 0.001(3) 0.013(3) 0.001(2)
C12 0.032(3) 0.032(3) 0.040(3) -0.006(3) 0.016(3) 0.007(3)
N8 0.034(3) 0.029(3) 0.047(3) 0.001(2) 0.019(2) 0.005(2)
C13 0.037(3) 0.023(3) 0.036(3) 0.004(2) 0.018(3) 0.002(2)
C14 0.028(3) 0.026(3) 0.031(3) -0.001(2) 0.012(3) -0.002(2)
N9 0.031(3) 0.027(3) 0.026(2) 0.004(2) 0.004(2) 0.000(2)
C15 0.044(4) 0.029(3) 0.040(4) 0.003(3) 0.010(3) 0.006(3)
N10 0.027(2) 0.025(2) 0.029(2) -0.002(2) 0.013(2) -0.004(2)
C16 0.025(3) 0.030(3) 0.026(3) 0.000(2) 0.004(2) 0.002(2)
C17 0.033(3) 0.032(3) 0.035(3) 0.004(3) 0.015(3) -0.005(3)
N11 0.026(2) 0.043(3) 0.032(3) -0.005(2) 0.017(2) -0.003(2)
C18 0.028(3) 0.035(3) 0.033(3) -0.006(3) 0.014(3) -0.003(3)
C19 0.026(3) 0.026(3) 0.024(3) -0.003(2) 0.011(2) -0.002(2)
N12 0.030(3) 0.026(3) 0.032(3) 0.000(2) 0.008(2) -0.004(2)
C20 0.035(3) 0.030(3) 0.039(3) -0.008(3) 0.004(3) -0.013(3)
N13 0.075(5) 0.027(3) 0.046(3) -0.003(3) 0.016(3) 0.004(3)
O1 0.073(4) 0.062(4) 0.052(3) -0.003(3) 0.029(3) 0.012(3)
O2 0.070(4) 0.051(3) 0.063(3) 0.002(3) 0.026(3) 0.004(3)
O3 0.083(5) 0.100(6) 0.143(7) -0.079(5) 0.026(5) -0.009(4)
N14 0.125(12) 0.044(7) 0.102(9) 0.000 0.000(8) 0.000
O4 0.051(6) 0.040(6) 0.41(2) 0.000 0.052(9) 0.000
O5 0.225(13) 0.161(11) 0.215(12) -0.005(9) 0.047(10) -0.122(10)
O1W 0.039(3) 0.078(4) 0.070(3) 0.018(3) 0.018(3) 0.003(3)
O2W 0.097(8) 0.060(6) 0.272(15) 0.000 0.110(10) 0.000
O3W 0.146(11) 0.105(9) 0.45(3) 0.032(11) -0.075(13) -0.014(7)

loop_
_atom_type_symbol
_atom_type_description
_atom_type_scat_dispersion_real
_atom_type_scat_dispersion_imag
_atom_type_scat_source
C C 0.0033 0.0016 'International Tables Vol C Tables 4.2.6.8 and 6.1.1.4'
H H 0.0000 0.0000 'International Tables Vol C Tables 4.2.6.8 and 6.1.1.4'
N N 0.0061 0.0033 'International Tables Vol C Tables 4.2.6.8 and 6.1.1.4'
O O 0.0106 0.0060 'International Tables Vol C Tables 4.2.6.8 and 6.1.1.4'
Ag Ag -0.8971 1.1015 'International Tables Vol C Tables 4.2.6.8 and 6.1.1.4'

loop_
_geom_angle_atom_site_label_1
_geom_angle_atom_site_label_2
_geom_angle_atom_site_label_3
_geom_angle
_geom_angle_site_symmetry_1
_geom_angle_site_symmetry_3
N2 Ag1 N10 124.13(18) . 4_655
N2 Ag1 N8 109.59(19) . 1_565
N10 Ag1 N8 125.95(17) 4_655 1_565
N11 Ag2 N11 175.4(3) . 2_655
C1 N1 C4 118.0(5) . .
N1 C1 N12 115.1(5) . .
N1 C1 C2 121.8(5) . .
N12 C1 C2 123.0(5) . .
N2 C2 C1 119.4(5) . .
N2 C2 H2A 120.3 . .
C1 C2 H2A 120.3 . .
C2 N2 C3 120.5(5) . .
C2 N2 Ag1 117.9(4) . .
C3 N2 Ag1 121.5(4) . .
N2 C3 C4 119.1(6) . .
N2 C3 H3A 120.5 . .
C4 C3 H3A 120.5 . .
N1 C4 N3 116.3(5) . .
N1 C4 C3 121.1(6) . .
N3 C4 C3 122.6(6) . .
C4 N3 C6 116.6(5) . .
C4 N3 C5 121.7(6) . .
C6 N3 C5 118.2(5) . .
N3 C5 H5A 109.5 . .
N3 C5 H5B 109.5 . .
H5A C5 H5B 109.5 . .
N3 C5 H5C 109.5 . .
H5A C5 H5C 109.5 . .
H5B C5 H5C 109.5 . .
C9 N4 C6 116.8(5) . .
N4 C6 C7 121.4(6) . .
N4 C6 N3 118.6(5) . .
C7 C6 N3 119.9(6) . .
N5 C7 C6 121.8(6) . .
N5 C7 H7A 119.1 . .
C6 C7 H7A 119.1 . .
C8 N5 C7 116.0(5) . .
N5 C8 C9 121.8(6) . .
N5 C8 H8A 119.1 . .
C9 C8 H8A 119.1 . .
N4 C9 C8 122.2(5) . .
N4 C9 N6 117.9(5) . .
C8 C9 N6 119.9(5) . .
C11 N6 C9 117.7(5) . .
C11 N6 C10 118.5(5) . .
C9 N6 C10 117.5(5) . .
N6 C10 H10C 109.5 . .
N6 C10 H10B 109.5 . .
H10C C10 H10B 109.5 . .
N6 C10 H10A 109.5 . .
H10C C10 H10A 109.5 . .
H10B C10 H10A 109.5 . .
C14 N7 C11 118.0(5) . .
N7 C11 N6 116.2(5) . .
N7 C11 C12 121.2(5) . .
N6 C11 C12 122.7(5) . .
N8 C12 C11 119.6(5) . .
N8 C12 H12A 120.2 . .
C11 C12 H12A 120.2 . .
C13 N8 C12 119.9(5) . .
C13 N8 Ag1 120.0(4) . 1_545
C12 N8 Ag1 120.0(4) . 1_545
N8 C13 C14 119.7(5) . .
N8 C13 H13A 120.1 . .
C14 C13 H13A 120.1 . .
N7 C14 N9 114.8(5) . .
N7 C14 C13 121.6(5) . .
N9 C14 C13 123.4(5) . .
C14 N9 C16 117.2(4) . .
C14 N9 C15 122.4(5) . .
C16 N9 C15 120.4(5) . .
N9 C15 H15A 109.5 . .
N9 C15 H15B 109.5 . .
H15A C15 H15B 109.5 . .
N9 C15 H15C 109.5 . .
H15A C15 H15C 109.5 . .
H15B C15 H15C 109.5 . .
C16 N10 C19 117.0(5) . .
C16 N10 Ag1 124.1(4) . 4_645
C19 N10 Ag1 118.2(3) . 4_645
N10 C16 C17 120.9(5) . .
N10 C16 N9 119.2(5) . .
C17 C16 N9 119.8(5) . .
N11 C17 C16 121.7(5) . .
N11 C17 H17A 119.2 . .
C16 C17 H17A 119.2 . .
C17 N11 C18 117.5(5) . .
C17 N11 Ag2 122.4(4) . .
C18 N11 Ag2 118.7(4) . .
N11 C18 C19 120.7(5) . .
N11 C18 H18A 119.7 . .
C19 C18 H18A 119.7 . .
N10 C19 C18 122.3(5) . .
N10 C19 N12 116.7(5) . .
C18 C19 N12 121.0(5) . .
C1 N12 C19 117.6(4) . .
C1 N12 C20 122.6(5) . .
C19 N12 C20 117.8(4) . .
N12 C20 H20A 109.5 . .
N12 C20 H20B 109.5 . .
H20A C20 H20B 109.5 . .
N12 C20 H20C 109.5 . .
H20A C20 H20C 109.5 . .
H20B C20 H20C 109.5 . .
O1 N13 O3 120.4(8) . 1
O1 N13 O3 120.4(8) . .
O3 N13 O3 0.0(11) 1 .
O1 N13 O2 121.2(6) . .
O3 N13 O2 118.4(7) 1 .
O3 N13 O2 118.4(7) . .
O3 O3 N13 0(10) 1 .
O4 N14 O5 115.7(8) . 2_655
O4 N14 O5 115.7(8) . .
O5 N14 O5 128.6(17) 2_655 .
H1WA O1W H1WB 100.8 . .
H3WA O3W H3WB 99.9 . .

loop_
_geom_bond_atom_site_label_1
_geom_bond_atom_site_label_2
_geom_bond_distance
_geom_bond_site_symmetry_2
Ag1 N2 2.273(5) .
Ag1 N10 2.277(5) 4_655
Ag1 N8 2.284(5) 1_565
Ag2 N11 2.205(5) .
Ag2 N11 2.205(5) 2_655
N1 C1 1.339(7) .
N1 C4 1.350(7) .
C1 N12 1.381(7) .
C1 C2 1.389(8) .
C2 N2 1.339(8) .
C2 H2A 0.9500 .
N2 C3 1.342(8) .
C3 C4 1.405(9) .
C3 H3A 0.9500 .
C4 N3 1.372(8) .
N3 C6 1.414(8) .
N3 C5 1.473(8) .
C5 H5A 0.9800 .
C5 H5B 0.9800 .
C5 H5C 0.9800 .
N4 C9 1.328(7) .
N4 C6 1.339(7) .
C6 C7 1.398(8) .
C7 N5 1.347(8) .
C7 H7A 0.9500 .
N5 C8 1.341(8) .
C8 C9 1.392(8) .
C8 H8A 0.9500 .
C9 N6 1.419(7) .
N6 C11 1.388(7) .
N6 C10 1.469(8) .
C10 H10C 0.9800 .
C10 H10B 0.9800 .
C10 H10A 0.9800 .
N7 C14 1.339(7) .
N7 C11 1.348(7) .
C11 C12 1.401(8) .
C12 N8 1.342(7) .
C12 H12A 0.9500 .
N8 C13 1.341(7) .
N8 Ag1 2.284(5) 1_545
C13 C14 1.393(8) .
C13 H13A 0.9500 .
C14 N9 1.378(7) .
N9 C16 1.405(7) .
N9 C15 1.466(7) .
C15 H15A 0.9800 .
C15 H15B 0.9800 .
C15 H15C 0.9800 .
N10 C16 1.338(7) .
N10 C19 1.341(7) .
N10 Ag1 2.277(5) 4_645
C16 C17 1.391(8) .
C17 N11 1.330(8) .
C17 H17A 0.9500 .
N11 C18 1.346(7) .
C18 C19 1.374(8) .
C18 H18A 0.9500 .
C19 N12 1.426(7) .
N12 C20 1.470(7) .
C20 H20A 0.9800 .
C20 H20B 0.9800 .
C20 H20C 0.9800 .
N13 O1 1.224(8) .
N13 O3 1.238(8) 1
N13 O3 1.238(8) .
N13 O2 1.253(8) .
O3 O3 0.00(2) 1
N14 O4 1.064(14) .
N14 O5 1.280(11) 2_655
N14 O5 1.280(11) .
O1W H1WA 0.8401 .
O1W H1WB 0.8399 .
O3W H3WA 0.8397 .
O3W H3WB 0.8399 .

loop_
_geom_hbond_atom_site_label_D
_geom_hbond_atom_site_label_H
_geom_hbond_atom_site_label_A
_geom_hbond_distance_DH
_geom_hbond_distance_HA
_geom_hbond_distance_DA
_geom_hbond_angle_DHA
_geom_hbond_site_symmetry_A
O1W H1WA O2 0.84 2.07 2.906(8) 179.6 6_576
O1W H1WB N4 0.84 2.39 3.226(7) 170.7 4_655
O3W H3WA O3 0.84 2.06 2.895(16) 179.2 1
O3W H3WB O5 0.84 2.03 2.873(18) 179.3 5_665

loop_
_geom_torsion_atom_site_label_1
_geom_torsion_atom_site_label_2
_geom_torsion_atom_site_label_3
_geom_torsion_atom_site_label_4
_geom_torsion
_geom_torsion_site_symmetry_1
_geom_torsion_site_symmetry_4
C4 N1 C1 N12 -176.4(5) . .
C4 N1 C1 C2 0.2(8) . .
N1 C1 C2 N2 -2.6(9) . .
N12 C1 C2 N2 173.8(5) . .
C1 C2 N2 C3 3.3(9) . .
C1 C2 N2 Ag1 -172.7(4) . .
N10 Ag1 N2 C2 80.8(5) 4_655 .
N8 Ag1 N2 C2 -92.8(5) 1_565 .
N10 Ag1 N2 C3 -95.1(5) 4_655 .
N8 Ag1 N2 C3 91.2(5) 1_565 .
C2 N2 C3 C4 -1.7(9) . .
Ag1 N2 C3 C4 174.1(4) . .
C1 N1 C4 N3 -177.2(5) . .
C1 N1 C4 C3 1.4(9) . .
N2 C3 C4 N1 -0.7(10) . .
N2 C3 C4 N3 177.8(6) . .
N1 C4 N3 C6 -3.4(9) . .
C3 C4 N3 C6 178.0(6) . .
N1 C4 N3 C5 -161.9(7) . .
C3 C4 N3 C5 19.5(11) . .
C9 N4 C6 C7 -1.0(8) . .
C9 N4 C6 N3 175.1(5) . .
C4 N3 C6 N4 -95.4(7) . .
C5 N3 C6 N4 63.9(9) . .
C4 N3 C6 C7 80.8(7) . .
C5 N3 C6 C7 -120.0(8) . .
N4 C6 C7 N5 1.7(9) . .
N3 C6 C7 N5 -174.3(5) . .
C6 C7 N5 C8 -0.9(8) . .
C7 N5 C8 C9 -0.4(8) . .
C6 N4 C9 C8 -0.3(8) . .
C6 N4 C9 N6 179.3(5) . .
N5 C8 C9 N4 1.1(9) . .
N5 C8 C9 N6 -178.5(5) . .
N4 C9 N6 C11 108.5(6) . .
C8 C9 N6 C11 -71.9(7) . .
N4 C9 N6 C10 -43.4(8) . .
C8 C9 N6 C10 136.2(6) . .
C14 N7 C11 N6 179.3(5) . .
C14 N7 C11 C12 -1.3(8) . .
C9 N6 C11 N7 0.0(8) . .
C10 N6 C11 N7 151.6(6) . .
C9 N6 C11 C12 -179.5(5) . .
C10 N6 C11 C12 -27.8(9) . .
N7 C11 C12 N8 0.0(9) . .
N6 C11 C12 N8 179.4(5) . .
C11 C12 N8 C13 1.1(9) . .
C11 C12 N8 Ag1 -175.5(4) . 1_545
C12 N8 C13 C14 -0.9(8) . .
Ag1 N8 C13 C14 175.7(4) 1_545 .
C11 N7 C14 N9 177.4(5) . .
C11 N7 C14 C13 1.5(8) . .
N8 C13 C14 N7 -0.4(8) . .
N8 C13 C14 N9 -176.0(5) . .
N7 C14 N9 C16 -0.2(7) . .
C13 C14 N9 C16 175.6(5) . .
N7 C14 N9 C15 -179.2(5) . .
C13 C14 N9 C15 -3.4(8) . .
C19 N10 C16 C17 0.4(8) . .
Ag1 N10 C16 C17 -170.1(4) 4_645 .
C19 N10 C16 N9 175.5(5) . .
Ag1 N10 C16 N9 5.0(7) 4_645 .
C14 N9 C16 N10 -97.2(6) . .
C15 N9 C16 N10 81.8(7) . .
C14 N9 C16 C17 77.9(7) . .
C15 N9 C16 C17 -103.1(6) . .
N10 C16 C17 N11 1.1(9) . .
N9 C16 C17 N11 -174.0(5) . .
C16 C17 N11 C18 -1.9(8) . .
C16 C17 N11 Ag2 164.1(4) . .
N11 Ag2 N11 C17 3.2(4) 2_655 .
N11 Ag2 N11 C18 169.1(4) 2_655 .
C17 N11 C18 C19 1.4(8) . .
Ag2 N11 C18 C19 -165.2(4) . .
C16 N10 C19 C18 -1.0(8) . .
Ag1 N10 C19 C18 170.1(4) 4_645 .
C16 N10 C19 N12 179.4(5) . .
Ag1 N10 C19 N12 -9.6(6) 4_645 .
N11 C18 C19 N10 0.1(8) . .
N11 C18 C19 N12 179.7(5) . .
N1 C1 N12 C19 -7.0(7) . .
C2 C1 N12 C19 176.4(5) . .
N1 C1 N12 C20 -170.9(5) . .
C2 C1 N12 C20 12.6(8) . .
N10 C19 N12 C1 111.6(6) . .
C18 C19 N12 C1 -68.1(7) . .
N10 C19 N12 C20 -83.8(6) . .
C18 C19 N12 C20 96.6(6) . .
O1 N13 O3 O3 0.0(4) . 1
O2 N13 O3 O3 0.0(9) . 1
